data_7200653
loop_
_publ_author_name
'Yang, Li-Fei'
'Cao, Man-Li'
'Mo, Hao-Jun'
'Hao, Hong-Guo'
'Wu, Jin-Ji'
'Zhang, Jie-Peng'
'Ye, Bao-Hui'

_publ_section_title
;
 pH-Dependent formation of (6,3) and (10,3) hydrogen-bonded networks
 based on [Ru(H2biim)3]SO4: polymorphs and topological isomers
;
_journal_issue 6
_journal_name_full CrystEngComm
_journal_page_first 1114
_journal_paper_doi 10.1039/b819646j
_journal_volume 11
_journal_year 2009
_chemical_formula_moiety 'C18 H18 N12 O4 Ru S'
_chemical_formula_sum 'C18 H18 N12 O4 Ru S'
_chemical_formula_weight 599.58
_chemical_name_systematic
;
?
;
_space_group_IT_number 14
_symmetry_cell_setting monoclinic
_symmetry_space_group_name_Hall '-P 2ybc'
_symmetry_space_group_name_H-M 'P 1 21/c 1'
_atom_sites_solution_hydrogens geom
_atom_sites_solution_primary direct
_atom_sites_solution_secondary difmap
_audit_creation_method SHELXL-97
_cell_angle_alpha 90.00
_cell_angle_beta 121.357(4)
_cell_angle_gamma 90.00
_cell_formula_units_Z 4
_cell_length_a 8.1802(9)
_cell_length_b 21.293(2)
_cell_length_c 15.2116(14)
_cell_measurement_reflns_used 4380
_cell_measurement_temperature 293(2)
_cell_measurement_theta_max 26.00
_cell_measurement_theta_min 1.84
_cell_volume 2262.6(4)
_computing_structure_refinement 'SHELXL-97 (Sheldrick, 1997)'
_computing_structure_solution 'SHELXS-97 (Sheldrick, 1990)'
_diffrn_ambient_temperature 293(2)
_diffrn_measured_fraction_theta_full 0.987
_diffrn_measured_fraction_theta_max 0.987
_diffrn_measurement_device_type 'Bruker Smart Apex CCD area detector'
_diffrn_measurement_method 'phi and omega scans'
_diffrn_radiation_monochromator graphite
_diffrn_radiation_source 'fine-focus sealed tube'
_diffrn_radiation_type MoK\a
_diffrn_radiation_wavelength 0.71073
_diffrn_reflns_av_R_equivalents 0.0277
_diffrn_reflns_av_sigmaI/netI 0.0480
_diffrn_reflns_limit_h_max 10
_diffrn_reflns_limit_h_min -9
_diffrn_reflns_limit_k_max 26
_diffrn_reflns_limit_k_min -19
_diffrn_reflns_limit_l_max 18
_diffrn_reflns_limit_l_min -12
_diffrn_reflns_number 8300
_diffrn_reflns_theta_full 26.00
_diffrn_reflns_theta_max 26.00
_diffrn_reflns_theta_min 1.84
_diffrn_standards_decay_% 0
_exptl_absorpt_coefficient_mu 0.841
_exptl_absorpt_correction_T_max 0.7987
_exptl_absorpt_correction_T_min 0.7747
_exptl_absorpt_correction_type multi-scan
_exptl_absorpt_process_details SADABS
_exptl_crystal_colour yellow
_exptl_crystal_density_diffrn 1.760
_exptl_crystal_density_method 'not measured'
_exptl_crystal_description block
_exptl_crystal_F_000 1208
_exptl_crystal_size_max 0.32
_exptl_crystal_size_mid 0.30
_exptl_crystal_size_min 0.28
_refine_diff_density_max 0.689
_refine_diff_density_min -0.414
_refine_diff_density_rms 0.097
_refine_ls_extinction_method none
_refine_ls_goodness_of_fit_ref 1.017
_refine_ls_hydrogen_treatment constr
_refine_ls_matrix_type full
_refine_ls_number_parameters 325
_refine_ls_number_reflns 4380
_refine_ls_number_restraints 0
_refine_ls_restrained_S_all 1.017
_refine_ls_R_factor_all 0.0463
_refine_ls_R_factor_gt 0.0392
_refine_ls_shift/su_max 0.002
_refine_ls_shift/su_mean 0.000
_refine_ls_structure_factor_coef Fsqd
_refine_ls_weighting_details 'calc w=1/[\s^2^(Fo^2^)+(0.0533P)^2^+1.1538P] where P=(Fo^2^+2Fc^2^)/3'
_refine_ls_weighting_scheme calc
_refine_ls_wR_factor_gt 0.0969
_refine_ls_wR_factor_ref 0.1015
_reflns_number_gt 3775
_reflns_number_total 4380
_reflns_threshold_expression >2sigma(I)
_cod_data_source_file b819646j.txt
_cod_data_source_block complex_1
_cod_depositor_comments
;
The following automatic conversions were performed:
'_symmetry_cell_setting' value 'Monoclinic' changed to 'monoclinic'
according to '/home/saulius/struct/CIF-dictionaries/cif_core.dic'
dictionary named 'cif_core.dic' version 2.4.1 from 2010-06-29.

Automatic conversion script
Id: cif_fix_enum 1527 2010-12-29 10:47:43Z saulius 
;
_cod_original_sg_symbol_H-M P21/c
_cod_database_code 7200653

loop_
_symmetry_equiv_pos_as_xyz
'x, y, z'
'-x, y+1/2, -z+1/2'
'-x, -y, -z'
'x, -y-1/2, z-1/2'

loop_
_atom_site_label
_atom_site_type_symbol
_atom_site_fract_x
_atom_site_fract_y
_atom_site_fract_z
_atom_site_U_iso_or_equiv
_atom_site_adp_type
_atom_site_occupancy
_atom_site_symmetry_multiplicity
_atom_site_calc_flag
_atom_site_refinement_flags
_atom_site_disorder_assembly
_atom_site_disorder_group
Ru1 Ru 0.74384(3) 0.670705(11) 0.464823(17) 0.02091(11) Uani 1 1 d . . .
N1 N 0.7418(4) 0.66521(11) 0.60003(19) 0.0210(5) Uani 1 1 d . . .
N2 N 0.8372(5) 0.61859(15) 0.7481(2) 0.0409(7) Uani 1 1 d . . .
H2B H 0.8817 0.5912 0.7954 0.061 Uiso 1 1 d R . .
N3 N 0.9534(4) 0.60405(12) 0.5481(2) 0.0276(6) Uani 1 1 d . . .
N4 N 1.1375(4) 0.55428(14) 0.6946(2) 0.0404(7) Uani 1 1 d . . .
H4B H 1.1777 0.5450 0.7577 0.061 Uiso 1 1 d R . .
N5 N 0.5241(4) 0.60645(12) 0.3845(2) 0.0275(6) Uani 1 1 d . . .
N6 N 0.3347(4) 0.55370(14) 0.2428(2) 0.0392(7) Uani 1 1 d . . .
H6B H 0.2995 0.5401 0.1813 0.059 Uiso 1 1 d R . .
N7 N 0.7490(4) 0.65722(12) 0.3314(2) 0.0252(6) Uani 1 1 d . . .
N8 N 0.6551(4) 0.60246(14) 0.1899(2) 0.0393(7) Uani 1 1 d . . .
H8B H 0.5867 0.5754 0.1440 0.059 Uiso 1 1 d R . .
N9 N 0.9369(4) 0.74443(12) 0.5184(2) 0.0266(6) Uani 1 1 d . . .
N10 N 0.9917(4) 0.84586(14) 0.5238(2) 0.0393(7) Uani 1 1 d . . .
H10B H 0.9684 0.8848 0.5160 0.059 Uiso 1 1 d R . .
N11 N 0.5633(4) 0.74814(12) 0.4136(2) 0.0271(6) Uani 1 1 d . . .
N12 N 0.5267(4) 0.84977(14) 0.4254(2) 0.0374(7) Uani 1 1 d . . .
H12B H 0.5620 0.8877 0.4435 0.056 Uiso 1 1 d R . .
C1 C 0.6342(5) 0.68804(18) 0.6392(3) 0.0410(9) Uani 1 1 d . . .
H1A H 0.5375 0.7180 0.6083 0.061 Uiso 1 1 d R . .
C2 C 0.6942(7) 0.6590(2) 0.7305(3) 0.0521(11) Uani 1 1 d . . .
H2A H 0.6464 0.6657 0.7734 0.078 Uiso 1 1 d R . .
C3 C 0.8585(5) 0.62289(16) 0.6674(2) 0.0302(7) Uani 1 1 d . . .
C4 C 0.9834(5) 0.59169(15) 0.6407(3) 0.0298(7) Uani 1 1 d . . .
C5 C 1.2106(5) 0.54379(18) 0.6337(3) 0.0475(10) Uani 1 1 d . . .
H5A H 1.3191 0.5203 0.6511 0.071 Uiso 1 1 d R . .
C6 C 1.0969(5) 0.57363(16) 0.5429(3) 0.0388(9) Uani 1 1 d . . .
H6A H 1.1131 0.5736 0.4867 0.058 Uiso 1 1 d R . .
C7 C 0.3835(5) 0.57739(17) 0.3944(3) 0.0420(9) Uani 1 1 d . . .
H7A H 0.3708 0.5792 0.4516 0.063 Uiso 1 1 d R . .
C8 C 0.2670(5) 0.54592(18) 0.3060(3) 0.0472(10) Uani 1 1 d . . .
H8A H 0.1592 0.5229 0.2915 0.071 Uiso 1 1 d R . .
C9 C 0.4905(5) 0.59089(14) 0.2927(2) 0.0277(7) Uani 1 1 d . . .
C10 C 0.6223(5) 0.61597(15) 0.2654(2) 0.0296(7) Uani 1 1 d . . .
C11 C 0.8113(6) 0.63631(19) 0.2084(3) 0.0464(10) Uani 1 1 d . . .
H11A H 0.8682 0.6362 0.1691 0.070 Uiso 1 1 d R . .
C12 C 0.8679(5) 0.67009(17) 0.2946(3) 0.0378(8) Uani 1 1 d . . .
H12A H 0.9710 0.6977 0.3246 0.057 Uiso 1 1 d R . .
C13 C 1.1290(5) 0.75374(17) 0.5601(3) 0.0385(9) Uani 1 1 d . . .
H13A H 1.2212 0.7223 0.5827 0.058 Uiso 1 1 d R . .
C14 C 1.1624(6) 0.81619(18) 0.5628(3) 0.0481(10) Uani 1 1 d . . .
H14A H 1.2807 0.8352 0.5871 0.072 Uiso 1 1 d R . .
C15 C 0.8589(5) 0.80126(15) 0.4982(2) 0.0287(7) Uani 1 1 d . . .
C16 C 0.6520(5) 0.80298(15) 0.4469(2) 0.0285(7) Uani 1 1 d . . .
C17 C 0.3508(6) 0.82347(18) 0.3780(3) 0.0489(10) Uani 1 1 d . . .
H17A H 0.2357 0.8444 0.3549 0.073 Uiso 1 1 d R . .
C18 C 0.3724(5) 0.76122(18) 0.3703(3) 0.0406(9) Uani 1 1 d . . .
H18A H 0.2737 0.7319 0.3406 0.061 Uiso 1 1 d R . .
S1 S 0.20688(12) 0.98594(4) 0.45512(6) 0.0286(2) Uani 1 1 d . . .
O1 O 0.3043(4) 0.95261(13) 0.55323(19) 0.0472(7) Uani 1 1 d . . .
O2 O 0.2203(4) 1.05370(12) 0.4726(2) 0.0475(7) Uani 1 1 d . . .
O3 O 0.0030(4) 0.96731(12) 0.3969(2) 0.0463(7) Uani 1 1 d . . .
O4 O 0.2963(4) 0.96967(13) 0.3955(2) 0.0474(7) Uani 1 1 d . . .

loop_
_atom_site_aniso_label
_atom_site_aniso_U_11
_atom_site_aniso_U_22
_atom_site_aniso_U_33
_atom_site_aniso_U_23
_atom_site_aniso_U_13
_atom_site_aniso_U_12
Ru1 0.02372(15) 0.01893(16) 0.02048(16) -0.00211(9) 0.01177(12) -0.00083(9)
N1 0.0261(13) 0.0211(13) 0.0176(13) 0.0023(10) 0.0125(11) 0.0037(10)
N2 0.0503(19) 0.0488(19) 0.0280(16) 0.0070(14) 0.0234(14) 0.0041(15)
N3 0.0308(14) 0.0227(14) 0.0281(15) -0.0016(11) 0.0144(12) 0.0003(11)
N4 0.0432(17) 0.0361(17) 0.0381(17) 0.0100(14) 0.0184(15) 0.0095(14)
N5 0.0305(14) 0.0239(14) 0.0254(14) -0.0013(11) 0.0126(12) -0.0037(11)
N6 0.0396(16) 0.0310(16) 0.0342(17) -0.0082(13) 0.0103(14) -0.0087(13)
N7 0.0307(14) 0.0263(14) 0.0207(13) -0.0032(11) 0.0149(11) -0.0035(11)
N8 0.0527(19) 0.0395(18) 0.0256(15) -0.0085(13) 0.0203(14) -0.0013(14)
N9 0.0295(14) 0.0228(14) 0.0270(14) -0.0052(11) 0.0143(12) -0.0042(11)
N10 0.0474(18) 0.0249(15) 0.0449(19) -0.0071(14) 0.0235(15) -0.0103(13)
N11 0.0302(14) 0.0253(14) 0.0265(14) 0.0017(11) 0.0151(12) 0.0032(11)
N12 0.0487(18) 0.0238(15) 0.0371(17) 0.0001(13) 0.0205(15) 0.0077(13)
C1 0.044(2) 0.048(2) 0.038(2) -0.0001(18) 0.0271(18) 0.0121(17)
C2 0.063(3) 0.071(3) 0.038(2) 0.004(2) 0.038(2) 0.012(2)
C3 0.0325(17) 0.0332(19) 0.0242(16) -0.0035(14) 0.0143(14) -0.0041(14)
C4 0.0321(17) 0.0248(17) 0.0295(18) 0.0048(14) 0.0139(15) 0.0004(13)
C5 0.042(2) 0.042(2) 0.057(3) 0.007(2) 0.025(2) 0.0172(18)
C6 0.043(2) 0.036(2) 0.046(2) 0.0034(17) 0.0292(18) 0.0100(16)
C7 0.044(2) 0.040(2) 0.048(2) -0.0063(18) 0.0286(19) -0.0139(17)
C8 0.040(2) 0.043(2) 0.055(3) -0.0084(19) 0.0221(19) -0.0168(18)
C9 0.0318(17) 0.0205(16) 0.0243(17) -0.0033(13) 0.0099(14) -0.0006(13)
C10 0.0363(18) 0.0250(17) 0.0224(16) 0.0001(13) 0.0117(14) 0.0046(14)
C11 0.062(3) 0.054(3) 0.035(2) -0.0019(19) 0.034(2) 0.002(2)
C12 0.042(2) 0.043(2) 0.036(2) 0.0010(16) 0.0258(17) -0.0007(16)
C13 0.0286(17) 0.036(2) 0.048(2) -0.0082(17) 0.0177(16) -0.0064(15)
C14 0.040(2) 0.040(2) 0.062(3) -0.014(2) 0.025(2) -0.0173(17)
C15 0.0379(18) 0.0234(17) 0.0259(16) -0.0041(14) 0.0173(15) -0.0039(14)
C16 0.0377(18) 0.0240(17) 0.0234(16) 0.0015(13) 0.0156(14) 0.0028(14)
C17 0.043(2) 0.044(2) 0.052(3) 0.0059(19) 0.019(2) 0.0158(18)
C18 0.0295(18) 0.038(2) 0.047(2) 0.0046(17) 0.0149(16) 0.0058(15)
S1 0.0368(4) 0.0212(4) 0.0224(4) 0.0014(3) 0.0115(3) 0.0027(3)
O1 0.0503(15) 0.0444(16) 0.0369(15) 0.0150(12) 0.0157(12) 0.0025(13)
O2 0.0651(18) 0.0216(13) 0.0602(19) -0.0020(11) 0.0356(16) 0.0018(12)
O3 0.0388(14) 0.0491(16) 0.0397(15) -0.0106(12) 0.0125(12) -0.0005(12)
O4 0.0535(16) 0.0525(17) 0.0377(15) -0.0044(12) 0.0248(13) 0.0088(13)

loop_
_atom_type_symbol
_atom_type_description
_atom_type_scat_dispersion_real
_atom_type_scat_dispersion_imag
_atom_type_scat_source
C C 0.0033 0.0016 'International Tables Vol C Tables 4.2.6.8 and 6.1.1.4'
H H 0.0000 0.0000 'International Tables Vol C Tables 4.2.6.8 and 6.1.1.4'
N N 0.0061 0.0033 'International Tables Vol C Tables 4.2.6.8 and 6.1.1.4'
O O 0.0106 0.0060 'International Tables Vol C Tables 4.2.6.8 and 6.1.1.4'
Ru Ru -1.2594 0.8363 'International Tables Vol C Tables 4.2.6.8 and 6.1.1.4'
S S 0.1246 0.1234 'International Tables Vol C Tables 4.2.6.8 and 6.1.1.4'

loop_
_geom_angle_atom_site_label_1
_geom_angle_atom_site_label_2
_geom_angle_atom_site_label_3
_geom_angle
_geom_angle_site_symmetry_1
_geom_angle_site_symmetry_3
_geom_angle_publ_flag
N1 Ru1 N9 92.90(10) . . ?
N1 Ru1 N7 168.78(10) . . ?
N9 Ru1 N7 95.19(10) . . ?
N1 Ru1 N3 77.61(10) . . ?
N9 Ru1 N3 93.43(11) . . ?
N7 Ru1 N3 94.12(10) . . ?
N1 Ru1 N11 92.65(10) . . ?
N9 Ru1 N11 78.07(11) . . ?
N7 Ru1 N11 96.62(10) . . ?
N3 Ru1 N11 166.84(10) . . ?
N1 Ru1 N5 95.46(10) . . ?
N9 Ru1 N5 168.89(10) . . ?
N7 Ru1 N5 77.61(10) . . ?
N3 Ru1 N5 95.51(11) . . ?
N11 Ru1 N5 94.21(11) . . ?
C3 N1 C1 105.7(3) . . ?
C3 N1 Ru1 115.6(2) . . ?
C1 N1 Ru1 138.1(2) . . ?
C3 N2 C2 106.6(3) . . ?
C3 N2 H2B 128.8 . . ?
C2 N2 H2B 123.3 . . ?
C4 N3 C6 106.0(3) . . ?
C4 N3 Ru1 115.0(2) . . ?
C6 N3 Ru1 138.1(2) . . ?
C4 N4 C5 106.7(3) . . ?
C4 N4 H4B 120.5 . . ?
C5 N4 H4B 132.5 . . ?
C9 N5 C7 106.0(3) . . ?
C9 N5 Ru1 115.4(2) . . ?
C7 N5 Ru1 138.3(2) . . ?
C8 N6 C9 106.8(3) . . ?
C8 N6 H6B 134.0 . . ?
C9 N6 H6B 119.2 . . ?
C10 N7 C12 105.2(3) . . ?
C10 N7 Ru1 115.2(2) . . ?
C12 N7 Ru1 138.5(2) . . ?
C10 N8 C11 107.1(3) . . ?
C10 N8 H8B 120.6 . . ?
C11 N8 H8B 132.3 . . ?
C15 N9 C13 105.8(3) . . ?
C15 N9 Ru1 115.1(2) . . ?
C13 N9 Ru1 138.5(2) . . ?
C15 N10 C14 107.0(3) . . ?
C15 N10 H10B 124.5 . . ?
C14 N10 H10B 128.6 . . ?
C16 N11 C18 105.3(3) . . ?
C16 N11 Ru1 114.5(2) . . ?
C18 N11 Ru1 138.7(2) . . ?
C16 N12 C17 106.8(3) . . ?
C16 N12 H12B 122.4 . . ?
C17 N12 H12B 130.7 . . ?
C2 C1 N1 108.0(3) . . ?
C2 C1 H1A 126.1 . . ?
N1 C1 H1A 126.0 . . ?
C1 C2 N2 107.8(3) . . ?
C1 C2 H2A 126.1 . . ?
N2 C2 H2A 126.1 . . ?
N1 C3 N2 111.9(3) . . ?
N1 C3 C4 115.2(3) . . ?
N2 C3 C4 132.8(3) . . ?
N3 C4 N4 111.1(3) . . ?
N3 C4 C3 116.2(3) . . ?
N4 C4 C3 132.5(3) . . ?
N4 C5 C6 107.8(3) . . ?
N4 C5 H5A 126.1 . . ?
C6 C5 H5A 126.1 . . ?
C5 C6 N3 108.3(3) . . ?
C5 C6 H6A 125.8 . . ?
N3 C6 H6A 125.9 . . ?
C8 C7 N5 108.0(3) . . ?
C8 C7 H7A 125.9 . . ?
N5 C7 H7A 126.0 . . ?
N6 C8 C7 108.1(3) . . ?
N6 C8 H8A 126.0 . . ?
C7 C8 H8A 126.0 . . ?
N5 C9 N6 111.1(3) . . ?
N5 C9 C10 115.9(3) . . ?
N6 C9 C10 133.1(3) . . ?
N7 C10 N8 111.3(3) . . ?
N7 C10 C9 115.6(3) . . ?
N8 C10 C9 132.8(3) . . ?
C12 C11 N8 107.1(3) . . ?
C12 C11 H11A 126.4 . . ?
N8 C11 H11A 126.5 . . ?
C11 C12 N7 109.3(3) . . ?
C11 C12 H12A 125.4 . . ?
N7 C12 H12A 125.3 . . ?
C14 C13 N9 108.7(3) . . ?
C14 C13 H13A 125.7 . . ?
N9 C13 H13A 125.6 . . ?
C13 C14 N10 107.4(3) . . ?
C13 C14 H14A 126.3 . . ?
N10 C14 H14A 126.3 . . ?
N9 C15 N10 111.1(3) . . ?
N9 C15 C16 115.7(3) . . ?
N10 C15 C16 133.0(3) . . ?
N11 C16 N12 111.3(3) . . ?
N11 C16 C15 115.9(3) . . ?
N12 C16 C15 132.8(3) . . ?
C18 C17 N12 107.6(3) . . ?
C18 C17 H17A 126.2 . . ?
N12 C17 H17A 126.2 . . ?
C17 C18 N11 109.0(3) . . ?
C17 C18 H18A 125.5 . . ?
N11 C18 H18A 125.5 . . ?
O1 S1 O2 110.16(16) . . ?
O1 S1 O4 109.49(16) . . ?
O2 S1 O4 109.29(17) . . ?
O1 S1 O3 109.14(16) . . ?
O2 S1 O3 109.18(15) . . ?
O4 S1 O3 109.56(15) . . ?

loop_
_geom_bond_atom_site_label_1
_geom_bond_atom_site_label_2
_geom_bond_distance
_geom_bond_site_symmetry_2
_geom_bond_publ_flag
Ru1 N1 2.069(2) . ?
Ru1 N9 2.069(3) . ?
Ru1 N7 2.072(3) . ?
Ru1 N3 2.073(3) . ?
Ru1 N11 2.076(3) . ?
Ru1 N5 2.076(3) . ?
N1 C3 1.324(4) . ?
N1 C1 1.383(4) . ?
N2 C3 1.331(4) . ?
N2 C2 1.362(5) . ?
N2 H2B 0.8465 . ?
N3 C4 1.324(4) . ?
N3 C6 1.379(4) . ?
N4 C4 1.349(4) . ?
N4 C5 1.357(5) . ?
N4 H4B 0.8601 . ?
N5 C9 1.318(4) . ?
N5 C7 1.381(4) . ?
N6 C8 1.346(5) . ?
N6 C9 1.349(4) . ?
N6 H6B 0.8721 . ?
N7 C10 1.331(4) . ?
N7 C12 1.378(4) . ?
N8 C10 1.340(4) . ?
N8 C11 1.363(5) . ?
N8 H8B 0.8510 . ?
N9 C15 1.327(4) . ?
N9 C13 1.369(4) . ?
N10 C15 1.339(4) . ?
N10 C14 1.356(5) . ?
N10 H10B 0.8460 . ?
N11 C16 1.328(4) . ?
N11 C18 1.371(4) . ?
N12 C16 1.342(4) . ?
N12 C17 1.351(5) . ?
N12 H12B 0.8530 . ?
C1 C2 1.358(5) . ?
C1 H1A 0.9301 . ?
C2 H2A 0.9300 . ?
C3 C4 1.443(5) . ?
C5 C6 1.357(5) . ?
C5 H5A 0.9299 . ?
C6 H6A 0.9300 . ?
C7 C8 1.353(5) . ?
C7 H7A 0.9300 . ?
C8 H8A 0.9301 . ?
C9 C10 1.444(5) . ?
C11 C12 1.349(5) . ?
C11 H11A 0.9301 . ?
C12 H12A 0.9300 . ?
C13 C14 1.354(5) . ?
C13 H13A 0.9300 . ?
C14 H14A 0.9300 . ?
C15 C16 1.449(5) . ?
C17 C18 1.350(5) . ?
C17 H17A 0.9300 . ?
C18 H18A 0.9301 . ?
S1 O1 1.459(2) . ?
S1 O2 1.461(3) . ?
S1 O4 1.472(3) . ?
S1 O3 1.479(3) . ?

loop_
_geom_hbond_atom_site_label_D
_geom_hbond_atom_site_label_H
_geom_hbond_atom_site_label_A
_geom_hbond_distance_DH
_geom_hbond_distance_HA
_geom_hbond_distance_DA
_geom_hbond_angle_DHA
_geom_hbond_site_symmetry_A
N2 H2B O3 0.85 1.82 2.667(4) 173.4 4_676
N4 H4B O4 0.86 1.82 2.675(4) 171.5 4_676
N6 H6B O1 0.87 1.98 2.766(4) 150.0 4_575
N8 H8B O1 0.85 2.07 2.779(4) 140.5 4_575
N10 H10B O2 0.85 2.10 2.772(4) 136.1 3_676
N12 H12B O2 0.85 2.00 2.752(4) 146.8 3_676

loop_
_geom_torsion_atom_site_label_1
_geom_torsion_atom_site_label_2
_geom_torsion_atom_site_label_3
_geom_torsion_atom_site_label_4
_geom_torsion
_geom_torsion_site_symmetry_1
_geom_torsion_site_symmetry_2
_geom_torsion_site_symmetry_3
_geom_torsion_site_symmetry_4
_geom_torsion_publ_flag
N9 Ru1 N1 C3 -96.0(2) . . . . ?
N7 Ru1 N1 C3 40.0(6) . . . . ?
N3 Ru1 N1 C3 -3.2(2) . . . . ?
N11 Ru1 N1 C3 -174.2(2) . . . . ?
N5 Ru1 N1 C3 91.3(2) . . . . ?
N9 Ru1 N1 C1 94.5(4) . . . . ?
N7 Ru1 N1 C1 -129.4(5) . . . . ?
N3 Ru1 N1 C1 -172.6(4) . . . . ?
N11 Ru1 N1 C1 16.3(4) . . . . ?
N5 Ru1 N1 C1 -78.1(4) . . . . ?
N1 Ru1 N3 C4 -0.6(2) . . . . ?
N9 Ru1 N3 C4 91.6(2) . . . . ?
N7 Ru1 N3 C4 -172.9(2) . . . . ?
N11 Ru1 N3 C4 42.4(6) . . . . ?
N5 Ru1 N3 C4 -95.0(2) . . . . ?
N1 Ru1 N3 C6 -168.0(4) . . . . ?
N9 Ru1 N3 C6 -75.8(3) . . . . ?
N7 Ru1 N3 C6 19.6(4) . . . . ?
N11 Ru1 N3 C6 -125.0(5) . . . . ?
N5 Ru1 N3 C6 97.6(3) . . . . ?
N1 Ru1 N5 C9 -173.4(2) . . . . ?
N9 Ru1 N5 C9 48.0(6) . . . . ?
N7 Ru1 N5 C9 -2.4(2) . . . . ?
N3 Ru1 N5 C9 -95.4(2) . . . . ?
N11 Ru1 N5 C9 93.5(2) . . . . ?
N1 Ru1 N5 C7 14.2(4) . . . . ?
N9 Ru1 N5 C7 -124.4(5) . . . . ?
N7 Ru1 N5 C7 -174.8(4) . . . . ?
N3 Ru1 N5 C7 92.2(4) . . . . ?
N11 Ru1 N5 C7 -78.9(4) . . . . ?
N1 Ru1 N7 C10 51.1(6) . . . . ?
N9 Ru1 N7 C10 -173.0(2) . . . . ?
N3 Ru1 N7 C10 93.2(2) . . . . ?
N11 Ru1 N7 C10 -94.4(2) . . . . ?
N5 Ru1 N7 C10 -1.5(2) . . . . ?
N1 Ru1 N7 C12 -114.2(5) . . . . ?
N9 Ru1 N7 C12 21.7(3) . . . . ?
N3 Ru1 N7 C12 -72.1(3) . . . . ?
N11 Ru1 N7 C12 100.3(3) . . . . ?
N5 Ru1 N7 C12 -166.8(4) . . . . ?
N1 Ru1 N9 C15 -90.6(2) . . . . ?
N7 Ru1 N9 C15 97.2(2) . . . . ?
N3 Ru1 N9 C15 -168.4(2) . . . . ?
N11 Ru1 N9 C15 1.5(2) . . . . ?
N5 Ru1 N9 C15 48.1(6) . . . . ?
N1 Ru1 N9 C13 99.7(4) . . . . ?
N7 Ru1 N9 C13 -72.5(4) . . . . ?
N3 Ru1 N9 C13 21.9(4) . . . . ?
N11 Ru1 N9 C13 -168.2(4) . . . . ?
N5 Ru1 N9 C13 -121.6(6) . . . . ?
N1 Ru1 N11 C16 86.0(2) . . . . ?
N9 Ru1 N11 C16 -6.4(2) . . . . ?
N7 Ru1 N11 C16 -100.3(2) . . . . ?
N3 Ru1 N11 C16 44.2(6) . . . . ?
N5 Ru1 N11 C16 -178.3(2) . . . . ?
N1 Ru1 N11 C18 -77.5(4) . . . . ?
N9 Ru1 N11 C18 -169.9(4) . . . . ?
N7 Ru1 N11 C18 96.2(4) . . . . ?
N3 Ru1 N11 C18 -119.3(5) . . . . ?
N5 Ru1 N11 C18 18.2(4) . . . . ?
C3 N1 C1 C2 1.3(4) . . . . ?
Ru1 N1 C1 C2 171.4(3) . . . . ?
N1 C1 C2 N2 -0.1(5) . . . . ?
C3 N2 C2 C1 -1.1(5) . . . . ?
C1 N1 C3 N2 -2.0(4) . . . . ?
Ru1 N1 C3 N2 -174.7(2) . . . . ?
C1 N1 C3 C4 178.9(3) . . . . ?
Ru1 N1 C3 C4 6.2(4) . . . . ?
C2 N2 C3 N1 2.0(4) . . . . ?
C2 N2 C3 C4 -179.1(4) . . . . ?
C6 N3 C4 N4 -0.7(4) . . . . ?
Ru1 N3 C4 N4 -172.0(2) . . . . ?
C6 N3 C4 C3 175.3(3) . . . . ?
Ru1 N3 C4 C3 4.0(4) . . . . ?
C5 N4 C4 N3 1.4(4) . . . . ?
C5 N4 C4 C3 -173.7(4) . . . . ?
N1 C3 C4 N3 -6.8(4) . . . . ?
N2 C3 C4 N3 174.4(4) . . . . ?
N1 C3 C4 N4 168.2(3) . . . . ?
N2 C3 C4 N4 -10.7(7) . . . . ?
C4 N4 C5 C6 -1.6(4) . . . . ?
N4 C5 C6 N3 1.1(5) . . . . ?
C4 N3 C6 C5 -0.3(4) . . . . ?
Ru1 N3 C6 C5 167.9(3) . . . . ?
C9 N5 C7 C8 -1.1(4) . . . . ?
Ru1 N5 C7 C8 171.7(3) . . . . ?
C9 N6 C8 C7 -1.1(4) . . . . ?
N5 C7 C8 N6 1.4(5) . . . . ?
C7 N5 C9 N6 0.5(4) . . . . ?
Ru1 N5 C9 N6 -174.3(2) . . . . ?
C7 N5 C9 C10 -179.6(3) . . . . ?
Ru1 N5 C9 C10 5.7(4) . . . . ?
C8 N6 C9 N5 0.4(4) . . . . ?
C8 N6 C9 C10 -179.6(4) . . . . ?
C12 N7 C10 N8 -0.1(4) . . . . ?
Ru1 N7 C10 N8 -170.0(2) . . . . ?
C12 N7 C10 C9 174.9(3) . . . . ?
Ru1 N7 C10 C9 4.9(4) . . . . ?
C11 N8 C10 N7 0.4(4) . . . . ?
C11 N8 C10 C9 -173.3(4) . . . . ?
N5 C9 C10 N7 -7.1(4) . . . . ?
N6 C9 C10 N7 172.9(3) . . . . ?
N5 C9 C10 N8 166.5(3) . . . . ?
N6 C9 C10 N8 -13.6(6) . . . . ?
C10 N8 C11 C12 -0.7(4) . . . . ?
N8 C11 C12 N7 0.6(4) . . . . ?
C10 N7 C12 C11 -0.4(4) . . . . ?
Ru1 N7 C12 C11 165.9(3) . . . . ?
C15 N9 C13 C14 -0.8(4) . . . . ?
Ru1 N9 C13 C14 169.6(3) . . . . ?
N9 C13 C14 N10 0.6(5) . . . . ?
C15 N10 C14 C13 -0.1(5) . . . . ?
C13 N9 C15 N10 0.7(4) . . . . ?
Ru1 N9 C15 N10 -172.2(2) . . . . ?
C13 N9 C15 C16 176.2(3) . . . . ?
Ru1 N9 C15 C16 3.2(4) . . . . ?
C14 N10 C15 N9 -0.4(4) . . . . ?
C14 N10 C15 C16 -174.8(4) . . . . ?
C18 N11 C16 N12 -1.0(4) . . . . ?
Ru1 N11 C16 N12 -169.8(2) . . . . ?
C18 N11 C16 C15 178.9(3) . . . . ?
Ru1 N11 C16 C15 10.1(4) . . . . ?
C17 N12 C16 N11 1.2(4) . . . . ?
C17 N12 C16 C15 -178.6(4) . . . . ?
N9 C15 C16 N11 -8.9(5) . . . . ?
N10 C15 C16 N11 165.3(3) . . . . ?
N9 C15 C16 N12 170.8(3) . . . . ?
N10 C15 C16 N12 -14.9(7) . . . . ?
C16 N12 C17 C18 -0.9(5) . . . . ?
N12 C17 C18 N11 0.3(5) . . . . ?
C16 N11 C18 C17 0.4(4) . . . . ?
Ru1 N11 C18 C17 164.9(3) . . . . ?
